data_7101574
loop_
_publ_author_name
'D.T.de Lill'
C.L.Cahill

_publ_section_title
;
An Unusually High Thermal Stability within a Novel
Lanthanide 1,3,5-Cyclohexanetricarboxylate Framework:
Synthesis, Structure, and Thermal Data.
;
_journal_issue 47
_journal_name_full 'Chemical Communications'
_journal_paper_doi 10.1039/b610012k
_journal_year 2006
_chemical_formula_moiety 'C9 H9 O6 Tb'
_chemical_formula_sum 'C9 H9 O6 Tb'
_chemical_formula_weight 372.08
_chemical_name_systematic
;
?
;
_space_group_IT_number 167
_symmetry_cell_setting hexagonal
_symmetry_space_group_name_Hall '-R 3 2"c'
_symmetry_space_group_name_H-M 'R -3 c :H'
_atom_sites_solution_hydrogens geom
_atom_sites_solution_primary direct
_atom_sites_solution_secondary difmap
_audit_creation_method SHELXL-97
_cell_angle_alpha 90.00
_cell_angle_beta 90.00
_cell_angle_gamma 120.00
_cell_formula_units_Z 6
_cell_length_a 8.9133(12)
_cell_length_b 8.9133(12)
_cell_length_c 20.654(6)
_cell_measurement_reflns_used 4264
_cell_measurement_temperature 295(2)
_cell_measurement_theta_max 0.928
_cell_measurement_theta_min 0.836
_cell_volume 1421.1(5)
_computing_cell_refinement 'SAINTPLUS (Bruker AXS, 2005)'
_computing_data_collection 'APEX II (Bruker AXS, 2005)'
_computing_data_reduction 'SAINTPLUS (Bruker AXS, 2005)'
_computing_publication_material 'WINGX (Farrugia, 1998)'
_computing_structure_refinement 'SHELXL-97 (Sheldrick, 1997)'
_computing_structure_solution 'SHELXS (Sheldrick, 2004)'
_diffrn_ambient_temperature 295(2)
_diffrn_measured_fraction_theta_full 0.977
_diffrn_measured_fraction_theta_max 0.977
_diffrn_measurement_device_type 'Bruker Apex CCD'
_diffrn_measurement_method 'omega and Phi scans'
_diffrn_radiation_monochromator graphite
_diffrn_radiation_source 'fine-focus sealed tube'
_diffrn_radiation_type MoK\a
_diffrn_radiation_wavelength 0.71073
_diffrn_reflns_av_R_equivalents 0.0605
_diffrn_reflns_av_sigmaI/netI 0.0248
_diffrn_reflns_limit_h_max 12
_diffrn_reflns_limit_h_min -8
_diffrn_reflns_limit_k_max 12
_diffrn_reflns_limit_k_min -12
_diffrn_reflns_limit_l_max 29
_diffrn_reflns_limit_l_min -28
_diffrn_reflns_number 7319
_diffrn_reflns_theta_full 30.27
_diffrn_reflns_theta_max 30.27
_diffrn_reflns_theta_min 3.29
_exptl_absorpt_coefficient_mu 7.475
_exptl_absorpt_correction_T_max 0.861
_exptl_absorpt_correction_T_min 0.706
_exptl_absorpt_correction_type empirical
_exptl_absorpt_process_details SADABS
_exptl_crystal_colour 'clear light yellow'
_exptl_crystal_density_diffrn 2.609
_exptl_crystal_density_method 'not measured'
_exptl_crystal_description 'rectangular plate'
_exptl_crystal_F_000 1056
_exptl_crystal_size_max 0.06
_exptl_crystal_size_mid 0.04
_exptl_crystal_size_min 0.02
_refine_diff_density_max 1.374
_refine_diff_density_min -0.455
_refine_diff_density_rms 0.130
_refine_ls_abs_structure_details 'Flack H D (1983), Acta Cryst. A39, 876-881'
_refine_ls_abs_structure_Flack 0.01(3)
_refine_ls_extinction_method none
_refine_ls_goodness_of_fit_ref 1.074
_refine_ls_hydrogen_treatment constr
_refine_ls_matrix_type full
_refine_ls_number_parameters 34
_refine_ls_number_reflns 471
_refine_ls_number_restraints 1
_refine_ls_restrained_S_all 1.073
_refine_ls_R_factor_all 0.0305
_refine_ls_R_factor_gt 0.0184
_refine_ls_shift/su_max 0.000
_refine_ls_shift/su_mean 0.000
_refine_ls_structure_factor_coef Fsqd
_refine_ls_weighting_details 'calc w=1/[\s^2^(Fo^2^)+(0.0191P)^2^+0.0000P] where P=(Fo^2^+2Fc^2^)/3'
_refine_ls_weighting_scheme calc
_refine_ls_wR_factor_gt 0.0412
_refine_ls_wR_factor_ref 0.0440
_reflns_number_gt 356
_reflns_number_total 471
_reflns_threshold_expression >2sigma(I)
_cod_data_source_file b610012k.txt
_cod_original_sg_symbol_H-M R-3c
_cod_database_code 7101574

loop_
_symmetry_equiv_pos_as_xyz
'x, y, z'
'-y, x-y, z'
'-x+y, -x, z'
'y, x, -z+1/2'
'x-y, -y, -z+1/2'
'-x, -x+y, -z+1/2'
'x+2/3, y+1/3, z+1/3'
'-y+2/3, x-y+1/3, z+1/3'
'-x+y+2/3, -x+1/3, z+1/3'
'y+2/3, x+1/3, -z+5/6'
'x-y+2/3, -y+1/3, -z+5/6'
'-x+2/3, -x+y+1/3, -z+5/6'
'x+1/3, y+2/3, z+2/3'
'-y+1/3, x-y+2/3, z+2/3'
'-x+y+1/3, -x+2/3, z+2/3'
'y+1/3, x+2/3, -z+7/6'
'x-y+1/3, -y+2/3, -z+7/6'
'-x+1/3, -x+y+2/3, -z+7/6'
'-x, -y, -z'
'y, -x+y, -z'
'x-y, x, -z'
'-y, -x, z-1/2'
'-x+y, y, z-1/2'
'x, x-y, z-1/2'
'-x+2/3, -y+1/3, -z+1/3'
'y+2/3, -x+y+1/3, -z+1/3'
'x-y+2/3, x+1/3, -z+1/3'
'-y+2/3, -x+1/3, z-1/6'
'-x+y+2/3, y+1/3, z-1/6'
'x+2/3, x-y+1/3, z-1/6'
'-x+1/3, -y+2/3, -z+2/3'
'y+1/3, -x+y+2/3, -z+2/3'
'x-y+1/3, x+2/3, -z+2/3'
'-y+1/3, -x+2/3, z+1/6'
'-x+y+1/3, y+2/3, z+1/6'
'x+1/3, x-y+2/3, z+1/6'

loop_
_atom_site_label
_atom_site_type_symbol
_atom_site_fract_x
_atom_site_fract_y
_atom_site_fract_z
_atom_site_U_iso_or_equiv
_atom_site_adp_type
_atom_site_occupancy
_atom_site_symmetry_multiplicity
_atom_site_calc_flag
_atom_site_refinement_flags
Tb1 Tb 0.0000 0.0000 0.0000 0.01159(11) Uani 1 6 d S
O1 O -0.2023(3) 0.0053(4) 0.06265(13) 0.0269(6) Uani 1 1 d .
C1 C -0.3333 0.0069(5) 0.0833 0.0177(10) Uani 1 2 d S
C3 C -0.4969(6) 0.1698(6) 0.0833 0.0192(11) Uani 1 2 d SD
H3 H -0.5853 0.0962 0.0550 0.11(3) Uiso 1 1 d RD
C2 C -0.3377(10) 0.1682(9) 0.0587(3) 0.0155(14) Uani 0.50 1 d P

loop_
_atom_site_aniso_label
_atom_site_aniso_U_11
_atom_site_aniso_U_22
_atom_site_aniso_U_33
_atom_site_aniso_U_23
_atom_site_aniso_U_13
_atom_site_aniso_U_12
Tb1 0.00818(12) 0.00818(12) 0.01839(18) 0.000 0.000 0.00409(6)
O1 0.0189(13) 0.0262(14) 0.0386(15) -0.0002(12) 0.0103(12) 0.0136(12)
C1 0.012(2) 0.0122(16) 0.029(3) 0.0020(9) 0.0040(19) 0.0061(11)
C3 0.0122(17) 0.0122(17) 0.032(3) -0.0010(12) 0.0010(12) 0.006(2)
C2 0.010(3) 0.010(3) 0.026(3) 0.003(3) 0.002(3) 0.006(3)

loop_
_atom_type_symbol
_atom_type_description
_atom_type_scat_dispersion_real
_atom_type_scat_dispersion_imag
_atom_type_scat_source
C C 0.0033 0.0016 'International Tables Vol C Tables 4.2.6.8 and 6.1.1.4'
H H 0.0000 0.0000 'International Tables Vol C Tables 4.2.6.8 and 6.1.1.4'
O O 0.0106 0.0060 'International Tables Vol C Tables 4.2.6.8 and 6.1.1.4'
Tb Tb -0.1723 4.1537 'International Tables Vol C Tables 4.2.6.8 and 6.1.1.4'

loop_
_geom_angle_atom_site_label_1
_geom_angle_atom_site_label_2
_geom_angle_atom_site_label_3
_geom_angle
_geom_angle_site_symmetry_1
_geom_angle_site_symmetry_3
O1 Tb1 O1 180.00(17) 21 3
O1 Tb1 O1 90.05(10) 21 .
O1 Tb1 O1 89.95(10) 3 .
O1 Tb1 O1 89.95(10) 21 19
O1 Tb1 O1 90.05(10) 3 19
O1 Tb1 O1 180.00(14) . 19
O1 Tb1 O1 89.95(10) 21 20
O1 Tb1 O1 90.05(10) 3 20
O1 Tb1 O1 90.05(10) . 20
O1 Tb1 O1 89.95(10) 19 20
O1 Tb1 O1 90.05(10) 21 2
O1 Tb1 O1 89.95(10) 3 2
O1 Tb1 O1 89.95(10) . 2
O1 Tb1 O1 90.05(10) 19 2
O1 Tb1 O1 180.00(14) 20 2
C1 O1 Tb1 164.7(2) . .
O1 C1 O1 122.9(5) 18_444 .
O1 C1 C2 110.9(3) 18_444 18_444
O1 C1 C2 123.1(4) . 18_444
O1 C1 C2 123.1(4) 18_444 .
O1 C1 C2 110.9(3) . .
C2 C1 C2 38.6(5) 18_444 .
C2 C3 C2 124.7(6) 16_454 .
C2 C3 C2 38.6(5) 16_454 3_455
C2 C3 C2 109.4(5) . 3_455
C2 C3 C2 109.4(5) 16_454 18_444
C2 C3 C2 38.6(5) . 18_444
C2 C3 C2 122.0(6) 3_455 18_444
C2 C3 H3 117.9 16_454 .
C2 C3 H3 104.3 . .
C2 C3 H3 94.1 3_455 .
C2 C3 H3 132.5 18_444 .
C2 C2 C3 73.6(7) 18_444 .
C2 C2 C1 70.7(3) 18_444 .
C3 C2 C1 111.0(5) . .
C2 C2 C3 67.8(7) 18_444 2_565
C3 C2 C3 109.9(5) . 2_565
C1 C2 C3 108.1(4) . 2_565

loop_
_geom_bond_atom_site_label_1
_geom_bond_atom_site_label_2
_geom_bond_distance
_geom_bond_site_symmetry_2
Tb1 O1 2.239(2) 21
Tb1 O1 2.239(2) 3
Tb1 O1 2.239(2) .
Tb1 O1 2.239(2) 19
Tb1 O1 2.239(2) 20
Tb1 O1 2.239(2) 2
O1 C1 1.250(3) .
C1 O1 1.250(3) 18_444
C1 C2 1.544(8) 18_444
C1 C2 1.544(8) .
C3 C2 1.515(8) 16_454
C3 C2 1.515(8) .
C3 C2 1.569(7) 3_455
C3 C2 1.569(7) 18_444
C3 H3 0.9363 .
C2 C2 1.021(13) 18_444
C2 C3 1.569(7) 2_565
